data_7702465
loop_
_publ_author_name
'Rice, Craig R.'
'W\"orl, Stefan'
'Jeffery, John C.'
'Paul, Rowena L.'
'Ward, Michael D.'

_publ_section_title
;
 New multidentate ligands for supramolecular coordination chemistry:
 double and triple helical complexes of ligands containing pyridyl and
 thiazolyl donor units
;
_journal_issue 5
_journal_name_full 'Journal of the Chemical Society, Dalton Transactions'
_journal_page_first 550
_journal_paper_doi 10.1039/b007922g
_journal_year 2001
_chemical_formula_sum 'C16 H10 N4 S2'
_chemical_formula_weight 322.40
_space_group_IT_number 60
_space_group_name_Hall '-P 2n 2ab'
_space_group_name_H-M_alt 'P b c n'
_symmetry_cell_setting orthorhombic
_symmetry_space_group_name_H-M 'P b c n'
_atom_sites_solution_hydrogens geom
_atom_sites_solution_primary direct
_atom_sites_solution_secondary difmap
_audit_creation_method SHELXL-97
_cell_angle_alpha 90.00
_cell_angle_beta 90.00
_cell_angle_gamma 90.00
_cell_formula_units_Z 8
_cell_length_a 11.882(5)
_cell_length_b 9.871(4)
_cell_length_c 24.086(10)
_cell_measurement_temperature 173(2)
_cell_volume 2825(2)
_computing_structure_refinement 'SHELXL-97 (Sheldrick, 1997)'
_computing_structure_solution 'SHELXS-97 (Sheldrick, 1990)'
_diffrn_ambient_temperature 173(2)
_diffrn_measured_fraction_theta_full 1.000
_diffrn_measured_fraction_theta_max 1.000
_diffrn_measurement_device 'Siemens SMART Area Detector'
_diffrn_measurement_method '\w rotation with narrow frames (0.3 degrees)'
_diffrn_radiation_monochromator graphite
_diffrn_radiation_source 'fine-focus sealed tube'
_diffrn_radiation_type MoK\a
_diffrn_radiation_wavelength 0.71073
_diffrn_reflns_av_R_equivalents 0.1817
_diffrn_reflns_av_sigmaI/netI 0.1061
_diffrn_reflns_limit_h_max 12
_diffrn_reflns_limit_h_min -9
_diffrn_reflns_limit_k_max 10
_diffrn_reflns_limit_k_min -10
_diffrn_reflns_limit_l_max 24
_diffrn_reflns_limit_l_min -25
_diffrn_reflns_number 11085
_diffrn_reflns_theta_full 22.49
_diffrn_reflns_theta_max 22.49
_diffrn_reflns_theta_min 1.69
_exptl_absorpt_coefficient_mu 0.377
_exptl_absorpt_correction_T_max 0.98
_exptl_absorpt_correction_type 'Empirical, pseudo-azimuthal scan (SADABS)'
_exptl_absorpt_process_details 0.85
_exptl_crystal_colour colourless
_exptl_crystal_density_diffrn 1.516
_exptl_crystal_density_method 'not measured'
_exptl_crystal_description plate
_exptl_crystal_F_000 1328
_exptl_crystal_size_max 0.4
_exptl_crystal_size_mid 0.2
_exptl_crystal_size_min 0.05
_refine_diff_density_max 0.923
_refine_diff_density_min -0.711
_refine_diff_density_rms 0.139
_refine_ls_extinction_method none
_refine_ls_goodness_of_fit_ref 1.062
_refine_ls_hydrogen_treatment mixed
_refine_ls_matrix_type full
_refine_ls_number_parameters 199
_refine_ls_number_reflns 1851
_refine_ls_number_restraints 0
_refine_ls_restrained_S_all 1.062
_refine_ls_R_factor_all 0.1360
_refine_ls_R_factor_gt 0.0941
_refine_ls_shift/su_max 0.000
_refine_ls_shift/su_mean 0.000
_refine_ls_structure_factor_coef Fsqd
_refine_ls_weighting_details 'calc w=1/[\s^2^(Fo^2^)+(0.1271P)^2^+0.0000P] where P=(Fo^2^+2Fc^2^)/3'
_refine_ls_weighting_scheme calc
_refine_ls_wR_factor_gt 0.2110
_refine_ls_wR_factor_ref 0.2307
_reflns_number_gt 1171
_reflns_number_total 1851
_reflns_threshold_expression >2sigma(I)
_cod_data_source_file b007922g.txt
_cod_data_source_block jolly
_cod_original_sg_symbol_H-M Pbcn
_cod_database_code 7702465

loop_
_symmetry_equiv_pos_as_xyz
'x, y, z'
'-x+1/2, -y+1/2, z+1/2'
'-x, y, -z+1/2'
'x+1/2, -y+1/2, -z'
'-x, -y, -z'
'x-1/2, y-1/2, -z-1/2'
'x, -y, z-1/2'
'-x-1/2, y-1/2, z'

loop_
_atom_site_label
_atom_site_type_symbol
_atom_site_fract_x
_atom_site_fract_y
_atom_site_fract_z
_atom_site_U_iso_or_equiv
_atom_site_adp_type
_atom_site_occupancy
_atom_site_symmetry_multiplicity
_atom_site_calc_flag
_atom_site_refinement_flags
S2 S 0.48445(17) 1.0493(2) 0.61842(8) 0.0293(7) Uani 1 1 d .
S1 S 0.14214(17) 0.6875(2) 0.76695(8) 0.0297(7) Uani 1 1 d .
N1 N 0.2447(5) 0.4922(6) 0.8433(2) 0.0253(16) Uani 1 1 d .
N2 N 0.3490(6) 0.7420(6) 0.7463(2) 0.0255(16) Uani 1 1 d .
N3 N 0.2761(5) 0.9999(6) 0.6413(2) 0.0257(16) Uani 1 1 d .
N4 N 0.3795(6) 1.2360(7) 0.5389(3) 0.0327(18) Uani 1 1 d .
C1 C 0.3248(6) 0.5668(7) 0.8187(3) 0.0224(18) Uani 1 1 d .
C2 C 0.2777(7) 0.4028(8) 0.8819(3) 0.030(2) Uani 1 1 d .
H2 H 0.2222 0.3484 0.8995 0.036 Uiso 1 1 calc R
C3 C 0.3900(7) 0.3866(8) 0.8973(3) 0.0268(19) Uani 1 1 d .
H3 H 0.4104 0.3218 0.9247 0.032 Uiso 1 1 calc R
C4 C 0.4705(7) 0.4653(8) 0.8725(3) 0.030(2) Uani 1 1 d .
H4 H 0.5472 0.4574 0.8832 0.036 Uiso 1 1 calc R
C5 C 0.4392(7) 0.5559(8) 0.8320(3) 0.028(2) Uani 1 1 d .
H5 H 0.4938 0.6098 0.8134 0.033 Uiso 1 1 calc R
C6 C 0.2850(6) 0.6637(7) 0.7770(3) 0.0234(18) Uani 1 1 d .
C7 C 0.2858(6) 0.8221(8) 0.7121(3) 0.0229(19) Uani 1 1 d .
C8 C 0.1707(6) 0.8065(8) 0.7190(3) 0.028(2) Uani 1 1 d .
H8 H 0.1153 0.8565 0.6993 0.033 Uiso 1 1 calc R
C9 C 0.3411(6) 0.9148(7) 0.6742(3) 0.0206(18) Uani 1 1 d .
C10 C 0.4568(6) 0.9285(8) 0.6670(3) 0.0260(19) Uani 1 1 d .
H10 H 0.5122 0.8778 0.6864 0.031 Uiso 1 1 calc R
C11 C 0.3409(6) 1.0763(8) 0.6094(3) 0.0236(19) Uani 1 1 d .
C12 C 0.2998(7) 1.1758(8) 0.5699(3) 0.0256(19) Uani 1 1 d .
C13 C 0.3446(7) 1.3302(8) 0.5025(3) 0.034(2) Uani 1 1 d .
H13 H 0.3994 1.3754 0.4806 0.041 Uiso 1 1 calc R
C14 C 0.2316(7) 1.3647(8) 0.4953(3) 0.034(2) Uani 1 1 d .
H14 H 0.2106 1.4321 0.4691 0.041 Uiso 1 1 calc R
C15 C 0.1507(7) 1.2999(7) 0.5267(3) 0.032(2) Uani 1 1 d .
H15 H 0.0732 1.3204 0.5221 0.039 Uiso 1 1 calc R
C16 C 0.1850(7) 1.2049(7) 0.5650(3) 0.028(2) Uani 1 1 d .
H16 H 0.1315 1.1598 0.5877 0.034 Uiso 1 1 calc R

loop_
_atom_site_aniso_label
_atom_site_aniso_U_11
_atom_site_aniso_U_22
_atom_site_aniso_U_33
_atom_site_aniso_U_23
_atom_site_aniso_U_13
_atom_site_aniso_U_12
S2 0.0153(11) 0.0346(13) 0.0380(12) 0.0034(10) -0.0010(9) -0.0008(9)
S1 0.0131(11) 0.0412(14) 0.0348(12) 0.0041(10) 0.0008(9) -0.0008(10)
N1 0.020(4) 0.022(4) 0.034(4) 0.000(3) 0.001(3) -0.006(3)
N2 0.018(4) 0.031(4) 0.028(3) -0.002(3) -0.002(3) -0.003(3)
N3 0.023(4) 0.031(4) 0.023(3) -0.008(3) -0.005(3) 0.009(3)
N4 0.028(4) 0.037(4) 0.033(4) 0.009(3) -0.001(4) -0.010(3)
C1 0.018(5) 0.025(4) 0.024(4) -0.004(4) 0.002(4) -0.002(4)
C2 0.016(4) 0.040(5) 0.033(4) 0.008(4) 0.005(4) -0.004(4)
C3 0.025(5) 0.030(5) 0.025(4) 0.000(3) 0.005(4) 0.008(4)
C4 0.018(5) 0.049(6) 0.024(4) -0.003(4) 0.001(4) 0.013(4)
C5 0.017(4) 0.036(5) 0.030(4) -0.010(4) 0.004(4) -0.004(4)
C6 0.016(4) 0.021(4) 0.033(4) -0.007(4) -0.002(4) 0.001(3)
C7 0.023(5) 0.026(4) 0.020(4) 0.001(4) -0.008(4) 0.003(4)
C8 0.017(5) 0.034(5) 0.032(4) 0.002(4) -0.006(4) 0.006(4)
C9 0.024(5) 0.014(4) 0.024(4) -0.004(3) -0.003(4) -0.001(3)
C10 0.016(4) 0.032(5) 0.031(4) 0.001(4) -0.012(4) -0.001(4)
C11 0.013(4) 0.030(5) 0.027(4) -0.007(4) 0.003(4) 0.004(4)
C12 0.022(5) 0.027(5) 0.027(4) -0.004(4) -0.003(4) 0.001(4)
C13 0.036(5) 0.029(5) 0.038(5) 0.008(4) 0.005(4) 0.000(4)
C14 0.033(5) 0.029(5) 0.039(5) 0.010(4) -0.005(5) -0.004(4)
C15 0.033(5) 0.030(5) 0.034(5) 0.005(4) -0.010(4) 0.000(4)
C16 0.022(5) 0.027(5) 0.035(5) -0.004(4) -0.003(4) 0.002(4)

loop_
_atom_type_symbol
_atom_type_description
_atom_type_scat_dispersion_real
_atom_type_scat_dispersion_imag
_atom_type_scat_source
C C 0.0033 0.0016 'International Tables Vol C Tables 4.2.6.8 and 6.1.1.4'
H H 0.0000 0.0000 'International Tables Vol C Tables 4.2.6.8 and 6.1.1.4'
N N 0.0061 0.0033 'International Tables Vol C Tables 4.2.6.8 and 6.1.1.4'
S S 0.1246 0.1234 'International Tables Vol C Tables 4.2.6.8 and 6.1.1.4'

loop_
_geom_angle_atom_site_label_1
_geom_angle_atom_site_label_2
_geom_angle_atom_site_label_3
_geom_angle
C10 S2 C11 90.2(4)
C8 S1 C6 89.6(4)
C2 N1 C1 117.4(7)
C6 N2 C7 111.2(7)
C11 N3 C9 110.6(7)
C13 N4 C12 116.8(7)
N1 C1 C5 123.1(7)
N1 C1 C6 115.6(7)
C5 C1 C6 121.3(7)
N1 C2 C3 122.7(7)
C4 C3 C2 119.2(7)
C3 C4 C5 119.3(8)
C4 C5 C1 118.3(7)
N2 C6 C1 125.7(7)
N2 C6 S1 114.1(6)
C1 C6 S1 120.1(6)
N2 C7 C8 114.0(7)
N2 C7 C9 119.7(7)
C8 C7 C9 126.3(7)
C7 C8 S1 111.0(6)
N3 C9 C10 114.8(7)
N3 C9 C7 119.3(7)
C10 C9 C7 126.0(7)
C9 C10 S2 110.1(6)
N3 C11 C12 124.8(7)
N3 C11 S2 114.3(6)
C12 C11 S2 121.0(6)
N4 C12 C16 123.2(7)
N4 C12 C11 115.2(7)
C16 C12 C11 121.5(7)
N4 C13 C14 123.2(8)
C15 C14 C13 119.2(8)
C16 C15 C14 118.5(8)
C15 C16 C12 119.0(8)

loop_
_geom_bond_atom_site_label_1
_geom_bond_atom_site_label_2
_geom_bond_distance
S2 C10 1.704(8)
S2 C11 1.740(8)
S1 C8 1.682(8)
S1 C6 1.731(8)
N1 C2 1.341(9)
N1 C1 1.341(9)
N2 C6 1.314(9)
N2 C7 1.366(9)
N3 C11 1.323(9)
N3 C9 1.390(9)
N4 C13 1.344(9)
N4 C12 1.345(10)
C1 C5 1.401(11)
C1 C6 1.464(10)
C2 C3 1.394(11)
C3 C4 1.370(11)
C4 C5 1.375(10)
C7 C8 1.386(10)
C7 C9 1.450(10)
C9 C10 1.392(11)
C11 C12 1.452(10)
C12 C16 1.399(11)
C13 C14 1.396(11)
C14 C15 1.380(11)
C15 C16 1.376(10)
